data_4103438
loop_
_publ_author_name
'Ling Zhou'
'Chong Kiat Tan'
'Xiaojian Jiang'
'Feng Chen'
'Ying-Yeung Yeung'

_publ_section_title
;
 Asymmetric Bromolactonization Using Amino-thiocarbamate Catalyst
;
_journal_name_full 'Journal of the American Chemical Society'
_journal_page_first 15474
_journal_page_last 15476
_journal_paper_doi 10.1021/ja1048972
_journal_volume 132
_journal_year 2010
_chemical_formula_sum 'C13 H9 Br F6 O2'
_chemical_formula_weight 391.11
_chemical_name_systematic
; 
 ? 
;
_space_group_IT_number 19
_symmetry_cell_setting orthorhombic
_symmetry_space_group_name_Hall 'P 2ac 2ab'
_symmetry_space_group_name_H-M 'P 21 21 21'
_atom_sites_solution_hydrogens geom
_atom_sites_solution_primary direct
_atom_sites_solution_secondary difmap
_audit_creation_method SHELXL-97
_cell_angle_alpha 90.00
_cell_angle_beta 90.00
_cell_angle_gamma 90.00
_cell_formula_units_Z 4
_cell_length_a 7.4847(16)
_cell_length_b 7.9448(17)
_cell_length_c 23.465(5)
_cell_measurement_reflns_used 898
_cell_measurement_temperature 100(2)
_cell_measurement_theta_max 26.95
_cell_measurement_theta_min 3.66
_cell_volume 1395.3(5)
_computing_cell_refinement 'Bruker SMART'
_computing_data_collection 'Bruker SMART'
_computing_data_reduction 'Bruker SAINT'
_computing_molecular_graphics 'Bruker SHELXTL'
_computing_publication_material 'Bruker SHELXTL'
_computing_structure_refinement 'SHELXL-97 (Sheldrick, 1997)'
_computing_structure_solution 'SHELXS-97 (Sheldrick, 1990)'
_diffrn_ambient_temperature 100(2)
_diffrn_measured_fraction_theta_full 1.000
_diffrn_measured_fraction_theta_max 1.000
_diffrn_measurement_device_type 'CCD area detector'
_diffrn_measurement_method 'phi and omega scans'
_diffrn_radiation_monochromator graphite
_diffrn_radiation_source 'fine-focus sealed tube'
_diffrn_radiation_type MoK\a
_diffrn_radiation_wavelength 0.71073
_diffrn_reflns_av_R_equivalents 0.0361
_diffrn_reflns_av_sigmaI/netI 0.0532
_diffrn_reflns_limit_h_max 9
_diffrn_reflns_limit_h_min -9
_diffrn_reflns_limit_k_max 9
_diffrn_reflns_limit_k_min -10
_diffrn_reflns_limit_l_max 30
_diffrn_reflns_limit_l_min -29
_diffrn_reflns_number 9503
_diffrn_reflns_theta_full 27.50
_diffrn_reflns_theta_max 27.50
_diffrn_reflns_theta_min 1.74
_exptl_absorpt_coefficient_mu 3.018
_exptl_absorpt_correction_T_max 0.3781
_exptl_absorpt_correction_T_min 0.2646
_exptl_absorpt_correction_type multi-scan
_exptl_absorpt_process_details 'Sadabs, (Sheldrick 2001)'
_exptl_crystal_colour Colourless
_exptl_crystal_density_diffrn 1.862
_exptl_crystal_density_meas ?
_exptl_crystal_density_method 'not measured'
_exptl_crystal_description Block
_exptl_crystal_F_000 768
_exptl_crystal_size_max 0.60
_exptl_crystal_size_mid 0.56
_exptl_crystal_size_min 0.40
_refine_diff_density_max 0.782
_refine_diff_density_min -0.395
_refine_diff_density_rms 0.089
_refine_ls_abs_structure_details 'Flack H D (1983), Acta Cryst. A39, 876-881'
_refine_ls_abs_structure_Flack 0.021(9)
_refine_ls_extinction_method none
_refine_ls_goodness_of_fit_ref 1.047
_refine_ls_hydrogen_treatment constr
_refine_ls_matrix_type full
_refine_ls_number_parameters 199
_refine_ls_number_reflns 3189
_refine_ls_number_restraints 0
_refine_ls_restrained_S_all 1.047
_refine_ls_R_factor_all 0.0368
_refine_ls_R_factor_gt 0.0322
_refine_ls_shift/su_max 0.002
_refine_ls_shift/su_mean 0.000
_refine_ls_structure_factor_coef Fsqd
_refine_ls_weighting_details 'calc w=1/[\s^2^(Fo^2^)+(0.0359P)^2^+0.0000P] where P=(Fo^2^+2Fc^2^)/3'
_refine_ls_weighting_scheme calc
_refine_ls_wR_factor_gt 0.0759
_refine_ls_wR_factor_ref 0.0773
_reflns_number_gt 2903
_reflns_number_total 3189
_reflns_threshold_expression >2sigma(I)
_cod_data_source_file ja1048972_si_003.cif
_cod_data_source_block a247
_cod_depositor_comments
;
The following automatic conversions were performed:

'_exptl_crystal_density_meas' value 'Not Measured' was changed to '?'
- the value is perceived as not measured.

Automatic conversion script
Id: cif_fix_values 3008 2015-01-20 13:52:24Z robertas 
;
_cod_original_cell_volume 1395.4(5)
_cod_database_code 4103438

loop_
_symmetry_equiv_pos_as_xyz
'x, y, z'
'-x+1/2, -y, z+1/2'
'-x, y+1/2, -z+1/2'
'x+1/2, -y+1/2, -z'

loop_
_atom_site_label
_atom_site_type_symbol
_atom_site_fract_x
_atom_site_fract_y
_atom_site_fract_z
_atom_site_U_iso_or_equiv
_atom_site_adp_type
_atom_site_occupancy
_atom_site_symmetry_multiplicity
_atom_site_calc_flag
_atom_site_refinement_flags
Br1 Br 0.82768(4) 0.80517(4) 0.825863(12) 0.02464(10) Uani 1 1 d .
O1 O 0.5748(2) 0.7091(3) 0.71927(8) 0.0157(4) Uani 1 1 d .
O2 O 0.2965(2) 0.8083(3) 0.71174(9) 0.0219(4) Uani 1 1 d .
F1 F 0.5279(3) 0.2803(2) 0.57871(9) 0.0353(5) Uani 1 1 d .
F2 F 0.6717(4) 0.3119(3) 0.50063(8) 0.0553(7) Uani 1 1 d .
F3 F 0.7796(3) 0.1595(2) 0.56668(11) 0.0451(6) Uani 1 1 d .
F4 F 1.1974(3) 0.6806(3) 0.49148(8) 0.0456(6) Uani 1 1 d .
F5 F 1.3428(3) 0.6056(4) 0.56501(13) 0.0671(8) Uani 1 1 d .
F6 F 1.2436(3) 0.8548(3) 0.55845(9) 0.0406(6) Uani 1 1 d .
C1 C 0.4531(4) 0.8267(4) 0.70207(11) 0.0162(6) Uani 1 1 d .
C2 C 0.5482(4) 0.9675(3) 0.67213(14) 0.0193(6) Uani 1 1 d .
H2A H 0.4943 1.0778 0.6815 0.023 Uiso 1 1 calc R
H2B H 0.5463 0.9516 0.6303 0.023 Uiso 1 1 calc R
C3 C 0.7382(4) 0.9537(3) 0.69563(12) 0.0169(6) Uani 1 1 d .
H3A H 0.7510 1.0156 0.7320 0.020 Uiso 1 1 calc R
H3B H 0.8273 0.9961 0.6680 0.020 Uiso 1 1 calc R
C4 C 0.7558(4) 0.7621(3) 0.70444(12) 0.0149(6) Uani 1 1 d .
C5 C 0.8782(4) 0.7035(4) 0.75190(11) 0.0176(6) Uani 1 1 d .
H5A H 1.0031 0.7297 0.7412 0.021 Uiso 1 1 calc R
H5B H 0.8680 0.5797 0.7555 0.021 Uiso 1 1 calc R
C6 C 0.8161(4) 0.6707(3) 0.65073(11) 0.0133(5) Uani 1 1 d .
C7 C 0.7229(4) 0.5327(3) 0.62879(12) 0.0154(6) Uani 1 1 d .
H7 H 0.6172 0.4939 0.6470 0.018 Uiso 1 1 calc R
C8 C 0.7858(4) 0.4532(3) 0.58048(12) 0.0170(6) Uani 1 1 d .
C9 C 0.9412(4) 0.5039(4) 0.55361(12) 0.0172(6) Uani 1 1 d .
H9 H 0.9843 0.4464 0.5209 0.021 Uiso 1 1 calc R
C10 C 1.0326(4) 0.6411(3) 0.57573(12) 0.0163(6) Uani 1 1 d .
C11 C 0.9728(4) 0.7231(3) 0.62362(12) 0.0153(5) Uani 1 1 d .
H11 H 1.0382 0.8158 0.6384 0.018 Uiso 1 1 calc R
C12 C 0.6904(4) 0.3027(4) 0.55654(12) 0.0237(6) Uani 1 1 d .
C13 C 1.2041(4) 0.6962(4) 0.54755(13) 0.0235(6) Uani 1 1 d .

loop_
_atom_site_aniso_label
_atom_site_aniso_U_11
_atom_site_aniso_U_22
_atom_site_aniso_U_33
_atom_site_aniso_U_23
_atom_site_aniso_U_13
_atom_site_aniso_U_12
Br1 0.02139(14) 0.03616(17) 0.01637(13) -0.00588(13) -0.00027(12) -0.00817(14)
O1 0.0087(9) 0.0196(10) 0.0187(10) -0.0005(9) 0.0012(7) -0.0005(8)
O2 0.0088(9) 0.0279(10) 0.0291(11) -0.0028(9) 0.0016(8) -0.0001(10)
F1 0.0255(10) 0.0334(10) 0.0471(12) -0.0143(9) 0.0070(9) -0.0124(9)
F2 0.0899(19) 0.0553(13) 0.0207(9) -0.0045(10) -0.0049(11) -0.0480(17)
F3 0.0419(13) 0.0182(10) 0.0752(17) -0.0101(10) 0.0057(12) -0.0005(9)
F4 0.0503(13) 0.0620(13) 0.0246(10) -0.0106(10) 0.0200(9) -0.0281(13)
F5 0.0174(11) 0.0847(18) 0.099(2) 0.0493(16) 0.0168(13) 0.0174(13)
F6 0.0387(12) 0.0372(11) 0.0460(12) -0.0132(9) 0.0242(10) -0.0209(9)
C1 0.0140(13) 0.0195(15) 0.0151(13) -0.0040(11) -0.0016(10) 0.0019(12)
C2 0.0115(12) 0.0203(13) 0.0262(14) 0.0004(13) 0.0012(13) 0.0018(10)
C3 0.0123(13) 0.0161(13) 0.0224(14) -0.0003(11) 0.0026(11) 0.0003(11)
C4 0.0072(12) 0.0196(14) 0.0178(14) 0.0001(11) 0.0020(10) -0.0036(10)
C5 0.0133(13) 0.0245(14) 0.0150(12) -0.0059(12) -0.0005(10) -0.0012(12)
C6 0.0100(11) 0.0149(13) 0.0151(11) 0.0011(9) -0.0020(11) 0.0016(12)
C7 0.0125(13) 0.0158(13) 0.0179(13) 0.0028(10) -0.0010(10) -0.0007(10)
C8 0.0186(15) 0.0167(13) 0.0156(13) 0.0001(10) -0.0033(11) -0.0019(11)
C9 0.0163(14) 0.0219(14) 0.0133(13) -0.0009(11) 0.0022(11) 0.0058(12)
C10 0.0122(13) 0.0182(13) 0.0186(14) 0.0049(10) 0.0006(11) 0.0036(11)
C11 0.0110(12) 0.0156(13) 0.0193(13) 0.0009(11) -0.0018(10) -0.0011(10)
C12 0.0277(16) 0.0220(13) 0.0215(14) -0.0038(12) 0.0061(12) -0.0050(18)
C13 0.0196(14) 0.0272(14) 0.0237(14) 0.0029(13) 0.0063(11) 0.0011(15)

loop_
_atom_type_symbol
_atom_type_description
_atom_type_scat_dispersion_real
_atom_type_scat_dispersion_imag
_atom_type_scat_source
C C 0.0033 0.0016 'International Tables Vol C Tables 4.2.6.8 and 6.1.1.4'
H H 0.0000 0.0000 'International Tables Vol C Tables 4.2.6.8 and 6.1.1.4'
O O 0.0106 0.0060 'International Tables Vol C Tables 4.2.6.8 and 6.1.1.4'
F F 0.0171 0.0103 'International Tables Vol C Tables 4.2.6.8 and 6.1.1.4'
Br Br -0.2901 2.4595 'International Tables Vol C Tables 4.2.6.8 and 6.1.1.4'

loop_
_geom_angle_atom_site_label_1
_geom_angle_atom_site_label_2
_geom_angle_atom_site_label_3
_geom_angle
C1 O1 C4 110.6(2)
O2 C1 O1 120.7(3)
O2 C1 C2 129.9(3)
O1 C1 C2 109.3(2)
C1 C2 C3 102.7(2)
C2 C3 C4 101.5(2)
O1 C4 C5 107.3(2)
O1 C4 C6 109.6(2)
C5 C4 C6 106.4(2)
O1 C4 C3 103.7(2)
C5 C4 C3 117.0(2)
C6 C4 C3 112.6(2)
C4 C5 Br1 114.2(2)
C11 C6 C7 119.0(3)
C11 C6 C4 118.9(2)
C7 C6 C4 122.1(3)
C8 C7 C6 119.4(3)
C7 C8 C9 121.9(3)
C7 C8 C12 120.6(3)
C9 C8 C12 117.5(3)
C8 C9 C10 118.2(3)
C11 C10 C9 121.2(3)
C11 C10 C13 119.9(3)
C9 C10 C13 118.9(3)
C10 C11 C6 120.3(3)
F2 C12 F1 107.3(3)
F2 C12 F3 106.0(3)
F1 C12 F3 105.8(3)
F2 C12 C8 112.2(2)
F1 C12 C8 113.2(3)
F3 C12 C8 111.9(3)
F6 C13 F4 106.9(3)
F6 C13 F5 106.5(3)
F4 C13 F5 106.6(3)
F6 C13 C10 112.5(3)
F4 C13 C10 112.1(3)
F5 C13 C10 111.9(2)

loop_
_geom_bond_atom_site_label_1
_geom_bond_atom_site_label_2
_geom_bond_distance
Br1 C5 1.951(3)
O1 C1 1.366(3)
O1 C4 1.460(3)
O2 C1 1.203(3)
F1 C12 1.334(4)
F2 C12 1.321(3)
F3 C12 1.340(4)
F4 C13 1.323(3)
F5 C13 1.328(4)
F6 C13 1.319(4)
C1 C2 1.500(4)
C2 C3 1.529(4)
C3 C4 1.542(4)
C4 C5 1.515(4)
C4 C6 1.523(4)
C6 C11 1.398(4)
C6 C7 1.398(4)
C7 C8 1.380(4)
C8 C9 1.384(4)
C8 C12 1.502(4)
C9 C10 1.387(4)
C10 C11 1.374(4)
C10 C13 1.509(4)
